data_7010951
loop_
_publ_author_name
'Fang Qi'
'Thomas C. W. Mak'
'Zhou Zhong-Yuan'
'Yang Qing-Chuan'
'Liu Zhi'
'Yu Wen-Tao'
'Zhu Dao-Ben'
'Jiang Min-Hua'

_publ_section_title
;
 Syntheses and crystal structures of the molecular conductors
 Z[Pd(dmit)2]2{Z = (Me3NEt)+, (MeNEt3)+, (NEt4)+} and their precursors
 Z2[Pd(dmit)2]
;
_journal_issue 7
_journal_name_full 'J. Chem. Soc., Dalton Trans.'
_journal_page_first 1377
_journal_page_last 1385
_journal_paper_doi 10.1039/b105854c
_journal_year 2002
_chemical_formula_sum 'C17 H14 N Pd2 S20'
_chemical_formula_weight 1086.29
_chemical_name_common (Me3NEt)[Pd(dmit)2]2)
_chemical_name_systematic
; 
? 
;
_space_group_IT_number 11
_symmetry_cell_setting monoclinic
_symmetry_space_group_name_Hall '-P 2yb'
_symmetry_space_group_name_H-M 'P 1 21/m 1'
_atom_sites_solution_hydrogens geom
_atom_sites_solution_primary direct
_atom_sites_solution_secondary difmap
_audit_creation_method SHELXL-97
_cell_angle_alpha 90.00
_cell_angle_beta 108.976(2)
_cell_angle_gamma 90.00
_cell_formula_units_Z 2
_cell_length_a 6.2647(5)
_cell_length_b 36.486(3)
_cell_length_c 7.7255(6)
_cell_measurement_reflns_used CCD
_cell_measurement_temperature 294(2)
_cell_measurement_theta_max 27.5
_cell_measurement_theta_min 1
_cell_volume 1669.9(2)
_computing_cell_refinement 'BRUKER SMART'
_computing_data_collection 'BRUKER SMART'
_computing_data_reduction SHELXTL
_computing_molecular_graphics SHELXTL
_computing_publication_material SHELXTL
_computing_structure_refinement 'SHELXL-97 (Sheldrick, 1997)'
_computing_structure_solution 'SHELXS-97 (Sheldrick, 1990)'
_diffrn_ambient_temperature 294(2)
_diffrn_detector_area_resol_mean 0.77
_diffrn_measured_fraction_theta_full 0.991
_diffrn_measured_fraction_theta_max 0.991
_diffrn_measurement_device_type 'BRUKER CCD AREA DETECTOR'
_diffrn_measurement_method 'PHI AND OMEGA SCAN'
_diffrn_radiation_monochromator graphite
_diffrn_radiation_source 'fine-focus sealed tube'
_diffrn_radiation_type MoK\a
_diffrn_radiation_wavelength 0.71073
_diffrn_reflns_av_R_equivalents 0.0000
_diffrn_reflns_av_sigmaI/netI 0.0301
_diffrn_reflns_limit_h_max 7
_diffrn_reflns_limit_h_min -8
_diffrn_reflns_limit_k_max 47
_diffrn_reflns_limit_k_min 0
_diffrn_reflns_limit_l_max 10
_diffrn_reflns_limit_l_min 0
_diffrn_reflns_number 3861
_diffrn_reflns_theta_full 27.53
_diffrn_reflns_theta_max 27.53
_diffrn_reflns_theta_min 2.79
_exptl_absorpt_coefficient_mu 2.346
_exptl_absorpt_correction_T_max 0.9546
_exptl_absorpt_correction_T_min 0.8346
_exptl_absorpt_correction_type SADABS
_exptl_crystal_colour BLACK
_exptl_crystal_density_diffrn 2.160
_exptl_crystal_density_method 'not measured'
_exptl_crystal_description PLATE
_exptl_crystal_F_000 1070
_exptl_crystal_size_max 0.08
_exptl_crystal_size_mid 0.08
_exptl_crystal_size_min 0.02
_refine_diff_density_max 0.874
_refine_diff_density_min -0.718
_refine_diff_density_rms 0.129
_refine_ls_extinction_method none
_refine_ls_goodness_of_fit_ref 1.178
_refine_ls_hydrogen_treatment mixed
_refine_ls_matrix_type full
_refine_ls_number_parameters 184
_refine_ls_number_reflns 3861
_refine_ls_number_restraints 10
_refine_ls_restrained_S_all 1.183
_refine_ls_R_factor_all 0.0470
_refine_ls_R_factor_gt 0.0404
_refine_ls_shift/su_max 0.016
_refine_ls_shift/su_mean 0.001
_refine_ls_structure_factor_coef Fsqd
_refine_ls_weighting_details 'calc w=1/[\s^2^(Fo^2^)+(0.0397P)^2^+3.9088P] where P=(Fo^2^+2Fc^2^)/3'
_refine_ls_weighting_scheme calc
_refine_ls_wR_factor_gt 0.0989
_refine_ls_wR_factor_ref 0.1022
_reflns_number_gt 3398
_reflns_number_total 3861
_reflns_threshold_expression >2sigma(I)
_cod_data_source_file b105854c.txt
_cod_data_source_block m3epd2
_cod_depositor_comments
;
 Marking attached hydrogen atoms.

 Antanas Vaitkus,
 2018-08-30

 Marking atoms 'C9', 'C10' and 'C11' as being disordered around a special
 position by assigning them to the disorder group '-1'.

 Antanas Vaitkus,
 2018-08-30

The following automatic conversions were performed:
'_symmetry_cell_setting' value 'Monoclinic' changed to 'monoclinic'
according to '/home/saulius/struct/CIF-dictionaries/cif_core.dic'
dictionary named 'cif_core.dic' version 2.4.1 from 2010-06-29.

Automatic conversion script
Id: cif_fix_enum 1527 2010-12-29 10:47:43Z saulius 
;
_cod_original_sg_symbol_H-M P2(1)/m
_cod_database_code 7010951

loop_
_symmetry_equiv_pos_as_xyz
'x, y, z'
'-x, y+1/2, -z'
'-x, -y, -z'
'x, -y-1/2, z'

loop_
_atom_site_label
_atom_site_type_symbol
_atom_site_fract_x
_atom_site_fract_y
_atom_site_fract_z
_atom_site_U_iso_or_equiv
_atom_site_adp_type
_atom_site_occupancy
_atom_site_symmetry_multiplicity
_atom_site_calc_flag
_atom_site_refinement_flags
_atom_site_disorder_assembly
_atom_site_disorder_group
_atom_site_attached_hydrogens
Pd1 Pd 0.479850(19) 0.518823(3) 0.811790(16) 0.02462(3) Uani 1 1 d . . . 0
S1 S 0.78680(7) 0.484696(12) 0.80655(6) 0.03075(11) Uani 1 1 d . . . 0
S2 S 0.24254(7) 0.474720(12) 0.64013(6) 0.03266(12) Uani 1 1 d . . . 0
S3 S 0.81719(8) 0.411042(13) 0.64295(7) 0.03542(12) Uani 1 1 d . . . 0
S4 S 0.33174(8) 0.403038(13) 0.49301(6) 0.03541(12) Uani 1 1 d . . . 0
S5 S 0.62416(11) 0.342832(15) 0.44267(8) 0.05375(16) Uani 1 1 d . . . 0
S6 S 0.71233(7) 0.565888(12) 0.96448(6) 0.02916(11) Uani 1 1 d . . . 0
S7 S 0.16693(7) 0.553127(12) 0.79787(6) 0.02986(11) Uani 1 1 d . . . 0
S8 S 0.60127(8) 0.641150(13) 1.06732(7) 0.03950(14) Uani 1 1 d . . . 0
S9 S 0.12011(8) 0.630321(13) 0.91395(7) 0.03627(12) Uani 1 1 d . . . 0
S10 S 0.29316(12) 0.702430(16) 1.07970(10) 0.0651(2) Uani 1 1 d . . . 0
C1 C 0.6594(3) 0.44721(4) 0.6857(2) 0.0260(4) Uani 1 1 d . . . 0
C2 C 0.4288(3) 0.44334(4) 0.6153(2) 0.0259(4) Uani 1 1 d . . . 0
C3 C 0.5928(3) 0.38344(5) 0.5234(2) 0.0335(5) Uani 1 1 d . . . 0
C4 C 0.5167(3) 0.59796(4) 0.9706(2) 0.0266(4) Uani 1 1 d . . . 0
C5 C 0.2872(3) 0.59281(4) 0.8988(2) 0.0266(4) Uani 1 1 d . . . 0
C6 C 0.3372(3) 0.65987(5) 1.0232(3) 0.0382(5) Uani 1 1 d . . . 0
N1 N 0.0785(3) 0.2500 0.5133(3) 0.0661(11) Uani 1 2 d SD . . 0
C7 C -0.1771(6) 0.2500 0.4223(11) 0.071(2) Uiso 0.50 2 d SPD A 1 3
C8 C 0.111(2) 0.2500 0.7178(5) 0.154(6) Uiso 0.50 2 d SPD A 1 3
C9 C 0.1531(10) 0.20960(9) 0.5225(10) 0.092(2) Uiso 0.50 1 d PD . -1 3
C10 C 0.2259(6) 0.27428(13) 0.4391(5) 0.093(2) Uiso 0.50 1 d PD . -1 2
C11 C 0.2444(9) 0.25840(17) 0.2603(5) 0.091(2) Uiso 0.50 1 d PD . -1 3
C7' C -0.1587(10) 0.2500 0.3714(9) 0.0474(15) Uiso 0.50 2 d SPD A 2 3
C8' C 0.110(3) 0.2500 0.7143(13) 0.142(6) Uiso 0.50 2 d SPD A 2 3

loop_
_atom_site_aniso_label
_atom_site_aniso_U_11
_atom_site_aniso_U_22
_atom_site_aniso_U_33
_atom_site_aniso_U_23
_atom_site_aniso_U_13
_atom_site_aniso_U_12
Pd1 0.02525(5) 0.01899(5) 0.02956(5) -0.00352(5) 0.00881(4) 0.00008(4)
S1 0.02565(16) 0.02180(18) 0.0442(2) -0.00794(17) 0.01058(15) -0.00088(15)
S2 0.02623(17) 0.02533(19) 0.0433(2) -0.00988(17) 0.00698(15) -0.00008(15)
S3 0.03674(19) 0.0271(2) 0.0438(2) -0.00554(18) 0.01491(16) 0.00519(17)
S4 0.0398(2) 0.0256(2) 0.0373(2) -0.00967(17) 0.00773(17) -0.00398(17)
S5 0.0816(3) 0.0253(2) 0.0617(3) -0.0117(2) 0.0335(2) 0.0032(2)
S6 0.02702(16) 0.02270(18) 0.03696(19) -0.00487(16) 0.00930(14) -0.00085(15)
S7 0.02675(16) 0.02178(18) 0.03910(19) -0.00681(16) 0.00804(14) 0.00067(15)
S8 0.0430(2) 0.02229(19) 0.0451(2) -0.00813(19) 0.0032(2) -0.00175(18)
S9 0.03908(19) 0.0235(2) 0.0463(2) -0.00225(18) 0.01397(17) 0.00659(17)
S10 0.0771(4) 0.0275(2) 0.0777(4) -0.0158(3) 0.0070(3) 0.0133(3)
C1 0.0361(7) 0.0157(7) 0.0282(7) 0.0016(6) 0.0130(5) 0.0055(6)
C2 0.0379(7) 0.0150(7) 0.0255(6) -0.0011(6) 0.0114(5) -0.0008(6)
C3 0.0496(9) 0.0251(8) 0.0283(7) 0.0039(6) 0.0161(6) 0.0021(7)
C4 0.0374(7) 0.0169(7) 0.0240(7) 0.0002(6) 0.0078(6) 0.0018(6)
C5 0.0379(7) 0.0161(7) 0.0275(7) -0.0013(6) 0.0128(5) 0.0020(6)
C6 0.0497(10) 0.0284(9) 0.0332(8) -0.0012(7) 0.0088(7) 0.0068(8)
N1 0.0440(13) 0.073(2) 0.0765(19) 0.000 0.0131(13) 0.000

loop_
_atom_type_symbol
_atom_type_description
_atom_type_scat_dispersion_real
_atom_type_scat_dispersion_imag
_atom_type_scat_source
C C 0.0033 0.0016 'International Tables Vol C Tables 4.2.6.8 and 6.1.1.4'
H H 0.0000 0.0000 'International Tables Vol C Tables 4.2.6.8 and 6.1.1.4'
N N 0.0061 0.0033 'International Tables Vol C Tables 4.2.6.8 and 6.1.1.4'
S S 0.1246 0.1234 'International Tables Vol C Tables 4.2.6.8 and 6.1.1.4'
Pd Pd -0.9988 1.0072 'International Tables Vol C Tables 4.2.6.8 and 6.1.1.4'

loop_
_geom_angle_atom_site_label_1
_geom_angle_atom_site_label_2
_geom_angle_atom_site_label_3
_geom_angle
_geom_angle_site_symmetry_1
_geom_angle_site_symmetry_3
_geom_angle_publ_flag
S2 Pd1 S7 88.419(17) . . ?
S2 Pd1 S1 89.911(17) . . ?
S7 Pd1 S1 176.500(17) . . ?
S2 Pd1 S6 175.623(17) . . ?
S7 Pd1 S6 90.321(16) . . ?
S1 Pd1 S6 91.117(17) . . ?
S2 Pd1 Pd1 94.017(15) . 3_667 ?
S7 Pd1 Pd1 95.262(14) . 3_667 ?
S1 Pd1 Pd1 87.922(13) . 3_667 ?
S6 Pd1 Pd1 90.272(13) . 3_667 ?
C1 S1 Pd1 101.47(6) . . ?
C2 S2 Pd1 101.48(6) . . ?
C3 S3 C1 97.43(9) . . ?
C3 S4 C2 97.30(8) . . ?
C4 S6 Pd1 100.64(6) . . ?
C5 S7 Pd1 101.43(6) . . ?
C6 S8 C4 97.75(9) . . ?
C6 S9 C5 97.33(9) . . ?
C2 C1 S1 123.00(13) . . ?
C2 C1 S3 115.76(12) . . ?
S1 C1 S3 121.24(9) . . ?
C1 C2 S2 124.12(12) . . ?
C1 C2 S4 115.88(13) . . ?
S2 C2 S4 120.00(10) . . ?
S5 C3 S4 123.06(11) . . ?
S5 C3 S3 123.37(12) . . ?
S4 C3 S3 113.56(10) . . ?
C5 C4 S6 124.13(13) . . ?
C5 C4 S8 115.27(13) . . ?
S6 C4 S8 120.58(10) . . ?
C4 C5 S7 123.42(13) . . ?
C4 C5 S9 115.84(12) . . ?
S7 C5 S9 120.74(10) . . ?
S10 C6 S8 123.46(12) . . ?
S10 C6 S9 122.74(12) . . ?
S8 C6 S9 113.80(11) . . ?
C8' N1 C10 120.0(5) . 4_565 ?
C8' N1 C10 120.0(5) . . ?
C10 N1 C10 71.3(4) 4_565 . ?
C8' N1 C7 104.0(7) . . ?
C10 N1 C7 120.1(3) 4_565 . ?
C10 N1 C7 120.1(3) . . ?
C8' N1 C8 0.1(8) . . ?
C10 N1 C8 119.9(4) 4_565 . ?
C10 N1 C8 119.9(4) . . ?
C7 N1 C8 104.1(6) . . ?
C8' N1 C9 91.0(3) . 4_565 ?
C10 N1 C9 111.3(4) 4_565 4_565 ?
C10 N1 C9 41.2(3) . 4_565 ?
C7 N1 C9 106.2(2) . 4_565 ?
C8 N1 C9 90.9(3) . 4_565 ?
C8' N1 C9 91.0(3) . . ?
C10 N1 C9 41.2(3) 4_565 . ?
C10 N1 C9 111.3(4) . . ?
C7 N1 C9 106.2(2) . . ?
C8 N1 C9 90.9(3) . . ?
C9 N1 C9 146.1(5) 4_565 . ?
C8' N1 C7' 120.7(7) . . ?
C10 N1 C7' 107.2(3) 4_565 . ?
C10 N1 C7' 107.2(3) . . ?
C7 N1 C7' 16.7(4) . . ?
C8 N1 C7' 120.8(6) . . ?
C9 N1 C7' 104.0(2) 4_565 . ?
C9 N1 C7' 104.0(2) . . ?
C10 C9 N1 68.4(3) 4_565 . ?
C9 C10 N1 70.4(3) 4_565 . ?
C9 C10 C11 156.1(5) 4_565 . ?
N1 C10 C11 110.6(4) . . ?
C9 C10 C10 123.1(3) 4_565 4_565 ?
N1 C10 C10 54.35(18) . 4_565 ?
C11 C10 C10 67.8(3) . 4_565 ?
C9 C10 C11 159.5(5) 4_565 4_565 ?
N1 C10 C11 95.7(3) . 4_565 ?
C11 C10 C11 17.8(4) . 4_565 ?
C10 C10 C11 50.1(2) 4_565 4_565 ?
C11 C11 C10 112.2(3) 4_565 . ?
C11 C11 C10 50.1(2) 4_565 4_565 ?
C10 C11 C10 62.1(3) . 4_565 ?

loop_
_geom_bond_atom_site_label_1
_geom_bond_atom_site_label_2
_geom_bond_distance
_geom_bond_site_symmetry_2
_geom_bond_publ_flag
Pd1 S2 2.2970(4) . ?
Pd1 S7 2.2986(5) . ?
Pd1 S1 2.3023(5) . ?
Pd1 S6 2.3117(4) . ?
Pd1 Pd1 3.1511(3) 3_667 ?
S1 C1 1.7013(16) . ?
S2 C2 1.6896(18) . ?
S3 C3 1.7317(18) . ?
S3 C1 1.7437(18) . ?
S4 C3 1.730(2) . ?
S4 C2 1.7468(16) . ?
S5 C3 1.6439(19) . ?
S6 C4 1.7064(18) . ?
S7 C5 1.7002(16) . ?
S8 C6 1.718(2) . ?
S8 C4 1.7504(16) . ?
S9 C6 1.726(2) . ?
S9 C5 1.7499(18) . ?
S10 C6 1.660(2) . ?
C1 C2 1.375(2) . ?
C4 C5 1.375(2) . ?
N1 C8' 1.500(11) . ?
N1 C10 1.520(4) 4_565 ?
N1 C10 1.520(4) . ?
N1 C7 1.525(4) . ?
N1 C8 1.526(5) . ?
N1 C9 1.541(4) 4_565 ?
N1 C9 1.541(4) . ?
N1 C7' 1.533(6) . ?
C9 C10 1.077(8) 4_565 ?
C10 C9 1.077(8) 4_565 ?
C10 C11 1.537(5) . ?
C10 C10 1.772(9) 4_565 ?
C10 C11 1.857(7) 4_565 ?
C11 C11 0.613(13) 4_565 ?
C11 C10 1.857(7) 4_565 ?
